data_1519179
loop_
_publ_author_name
'Roberts, S. M.'
'Hursthouse, Michael B.'
'Coles, Simon J.'
'Barkley, J. V.'
'Gregory, R. J. H.'
'Hibbs, D. E.'

_publ_section_title
;
 2-Bromo-3-hydroxy-6-cyano-6-(t-butyldimethylsiloxy)bicyclo(3.2.0)heptane
;
_journal_name_full 'Crystal Structure Report Archive'
_journal_page_first 105
_journal_year 1997
_chemical_formula_sum 'C14 H24 Br N O2 Si'
_chemical_formula_weight 346.34
_space_group_IT_number 2
_symmetry_cell_setting triclinic
_symmetry_space_group_name_Hall '-P 1'
_symmetry_space_group_name_H-M 'P -1'
_atom_sites_solution_hydrogens geom
_atom_sites_solution_primary direct
_atom_sites_solution_secondary difmap
_cell_angle_alpha 101.11(3)
_cell_angle_beta 95.30(3)
_cell_angle_gamma 106.29(3)
_cell_formula_units_Z 2
_cell_length_a 6.0900(10)
_cell_length_b 8.114(2)
_cell_length_c 18.467(4)
_cell_measurement_reflns_used 3586
_cell_measurement_temperature 293(2)
_cell_measurement_theta_max 24.87
_cell_measurement_theta_min 2.28
_cell_volume 849.0(4)
_computing_cell_refinement 'MADNESS (Pflugrath & Messerschmidt, 1989)'
_computing_data_collection 'MADNESS (Pflugrath & Messerschmidt, 1989)'
_computing_data_reduction 'MADNESS (Pflugrath & Messerschmidt, 1989)'
_computing_structure_refinement 'SHELXL-92 (Sheldrick, 1993)'
_computing_structure_solution 'SHELXS-86 (Sheldrick, 1990)'
_diffrn_ambient_temperature 293(2)
_diffrn_measurement_device 'Nonius FAST TV area detector'
_diffrn_measurement_method '\F & \w scans'
_diffrn_radiation_monochromator graphite
_diffrn_radiation_source 'Nonius FR571 rotating anode'
_diffrn_radiation_type MoK\a
_diffrn_radiation_wavelength 0.71069
_diffrn_reflns_av_R_equivalents 0.0442
_diffrn_reflns_av_sigmaI/netI 0.1177
_diffrn_reflns_limit_h_max 4
_diffrn_reflns_limit_h_min -6
_diffrn_reflns_limit_k_max 9
_diffrn_reflns_limit_k_min -7
_diffrn_reflns_limit_l_max 20
_diffrn_reflns_limit_l_min -20
_diffrn_reflns_number 3586
_diffrn_reflns_theta_max 24.87
_diffrn_reflns_theta_min 2.28
_exptl_absorpt_coefficient_mu 2.490
_exptl_absorpt_correction_type refdelf
_exptl_crystal_density_diffrn 1.355
_exptl_crystal_description block
_exptl_crystal_F_000 360
_exptl_crystal_size_max 0.15
_exptl_crystal_size_mid 0.12
_exptl_crystal_size_min 0.10
_refine_diff_density_max 0.491
_refine_diff_density_min -0.323
_refine_diff_density_rms 0.067
_refine_ls_extinction_method none
_refine_ls_goodness_of_fit_all 0.730
_refine_ls_goodness_of_fit_obs 0.843
_refine_ls_hydrogen_treatment constr
_refine_ls_matrix_type full
_refine_ls_number_parameters 178
_refine_ls_number_reflns 2347
_refine_ls_number_restraints 0
_refine_ls_restrained_S_all 0.730
_refine_ls_restrained_S_obs 0.843
_refine_ls_R_factor_all 0.0515
_refine_ls_R_factor_obs 0.0343
_refine_ls_structure_factor_coef Fsqd
_refine_ls_weighting_scheme 'calc w=1/[\s^2^(Fo^2^)+(0.0129P)^2^+0.0000P] where P=(Fo^2^+2Fc^2^)/3'
_refine_ls_wR_factor_all 0.0671
_refine_ls_wR_factor_obs 0.0643
_reflns_number_observed 1666
_reflns_number_total 2347
_reflns_observed_criterion >2sigma(I)
_cod_data_source_file eCrystal-105.cif
_cod_data_source_block 97src026
_cod_depositor_comments
;
Citation :
Roberts, S. M. and Hursthouse, Michael B. and Coles, Simon J. and 
Barkley, J. V. and Gregory, R. J. H. and Hibbs, D. E. (1997) 
University of Southampton, Crystal Structure Report Archive. 
(doi:10.5258/ecrystals/105)

More at:
http://ecrystals.chem.soton.ac.uk/105/

The following automatic conversions were performed:

'_symmetry_cell_setting' value 'Triclinic' changed to 'triclinic'
according to the built-in table from CIF Core dictionary named
'cif_core.dic' version 2.4.1 from 2010-06-29.

Automatic conversion script
Id: cif_fix_values 3105 2015-03-04 15:46:00Z robertas 
;
_cod_original_cell_volume 849.0(3)
_cod_original_sg_symbol_H-M P-1
_cod_database_code 1519179

loop_
_symmetry_equiv_pos_as_xyz
'x, y, z'
'-x, -y, -z'

loop_
_atom_site_aniso_label
_atom_site_aniso_U_11
_atom_site_aniso_U_22
_atom_site_aniso_U_33
_atom_site_aniso_U_23
_atom_site_aniso_U_13
_atom_site_aniso_U_12
Br1 0.0356(3) 0.0318(3) 0.0357(3) 0.0135(2) -0.0037(2) 0.0057(2)
Si1 0.0281(7) 0.0352(9) 0.0236(8) 0.0083(7) 0.0027(5) 0.0119(6)
O1 0.027(2) 0.033(2) 0.040(2) 0.012(2) -0.0064(15) -0.0020(15)
O2 0.027(2) 0.027(2) 0.018(2) 0.0023(15) 0.0020(12) 0.0100(14)
N1 0.035(2) 0.016(3) 0.041(3) 0.010(2) 0.003(2) 0.003(2)
C1 0.023(2) 0.023(3) 0.026(3) 0.007(2) 0.005(2) 0.007(2)
C2 0.021(2) 0.029(3) 0.029(3) 0.013(2) 0.008(2) 0.006(2)
C3 0.029(3) 0.020(3) 0.029(3) 0.005(2) -0.002(2) 0.000(2)
C4 0.027(3) 0.030(3) 0.027(3) 0.010(2) 0.005(2) 0.013(2)
C5 0.012(2) 0.020(3) 0.028(3) 0.004(2) 0.006(2) 0.007(2)
C6 0.020(2) 0.020(3) 0.019(3) 0.005(2) 0.002(2) 0.003(2)
C7 0.026(2) 0.026(3) 0.022(3) 0.009(2) 0.009(2) 0.009(2)
C8 0.023(3) 0.031(3) 0.018(3) 0.011(2) 0.010(2) 0.017(2)
C9 0.047(3) 0.055(4) 0.041(3) 0.007(3) 0.003(2) 0.028(3)
C10 0.047(3) 0.063(4) 0.041(4) 0.028(3) 0.006(2) 0.013(3)
C11 0.030(3) 0.048(4) 0.027(3) 0.002(3) -0.001(2) 0.016(3)
C12 0.058(3) 0.044(4) 0.041(4) 0.006(3) -0.013(3) -0.008(3)
C13 0.049(3) 0.075(5) 0.023(3) 0.007(3) -0.006(2) 0.015(3)
C14 0.057(4) 0.080(5) 0.046(4) -0.015(3) -0.004(3) 0.032(3)

loop_
_atom_site_label
_atom_site_type_symbol
_atom_site_fract_x
_atom_site_fract_y
_atom_site_fract_z
_atom_site_U_iso_or_equiv
_atom_site_thermal_displace_type
_atom_site_occupancy
_atom_site_calc_flag
_atom_site_refinement_flags
_atom_site_disorder_group
Br1 Br 0.28374(8) 0.68472(7) 0.00396(3) 0.0351(2) Uani 1 d . .
Si1 Si -0.0910(2) 0.9959(2) -0.31844(7) 0.0283(3) Uani 1 d . .
O1 O -0.1972(4) 0.5734(4) -0.1848(2) 0.0357(9) Uani 1 d . .
H1 H -0.2999(16) 0.4979(48) -0.1732(20) 0.053 Uiso 1 calc R .
O2 O 0.0650(4) 0.9250(4) -0.25922(15) 0.0243(7) Uani 1 d . .
N1 N 0.3917(6) 1.3237(5) -0.1552(2) 0.0316(10) Uani 1 d . .
C1 C 0.1352(6) 0.9050(6) -0.0783(2) 0.0237(11) Uani 1 d . .
H1A H 0.2194(6) 0.9945(6) -0.0334(2) 0.028 Uiso 1 calc R .
C2 C 0.0445(6) 0.7200(6) -0.0659(2) 0.0259(11) Uani 1 d . .
H2 H -0.1028(6) 0.7023(6) -0.0465(2) 0.031 Uiso 1 calc R .
C3 C 0.0171(6) 0.5966(6) -0.1403(2) 0.0278(12) Uani 1 d . .
H3 H 0.0328(6) 0.4829(6) -0.1342(2) 0.033 Uiso 1 calc R .
C4 C 0.2127(6) 0.6917(6) -0.1786(2) 0.0266(12) Uani 1 d . .
H4A H 0.3459(6) 0.6501(6) -0.1712(2) 0.032 Uiso 1 calc R .
H4B H 0.1610(6) 0.6696(6) -0.2318(2) 0.032 Uiso 1 calc R .
C5 C 0.2763(6) 0.8886(5) -0.1429(2) 0.0195(10) Uani 1 d . .
H5 H 0.4430(6) 0.9481(5) -0.1285(2) 0.023 Uiso 1 calc R .
C6 C 0.1419(6) 0.9934(6) -0.1827(2) 0.0208(10) Uani 1 d . .
C7 C -0.0364(6) 0.9641(6) -0.1283(2) 0.0239(11) Uani 1 d . .
H7A H -0.1800(6) 0.8716(6) -0.1501(2) 0.029 Uiso 1 calc R .
H7B H -0.0660(6) 1.0712(6) -0.1041(2) 0.029 Uiso 1 calc R .
C8 C 0.2819(7) 1.1805(6) -0.1681(2) 0.0213(11) Uani 1 d . .
C9 C -0.2867(7) 1.0983(7) -0.2691(3) 0.0457(14) Uani 1 d . .
H9A H -0.3555(40) 1.1565(33) -0.3012(7) 0.069 Uiso 1 calc R .
H9B H -0.2003(12) 1.1828(28) -0.2247(9) 0.069 Uiso 1 calc R .
H9C H -0.4063(30) 1.0088(8) -0.2559(14) 0.069 Uiso 1 calc R .
C10 C 0.1103(7) 1.1634(7) -0.3570(3) 0.049(2) Uani 1 d . .
H10A H 0.0232(8) 1.2019(31) -0.3927(13) 0.073 Uiso 1 calc R .
H10B H 0.2167(34) 1.1124(12) -0.3810(14) 0.073 Uiso 1 calc R .
H10C H 0.1948(37) 1.2624(17) -0.3172(4) 0.073 Uiso 1 calc R .
C11 C -0.2522(7) 0.7943(7) -0.3916(3) 0.0354(13) Uani 1 d . .
C12 C -0.4185(7) 0.6626(7) -0.3563(3) 0.055(2) Uani 1 d . .
H12A H -0.3329(11) 0.6383(33) -0.3155(12) 0.082 Uiso 1 calc R .
H12B H -0.4922(40) 0.5551(15) -0.3932(6) 0.082 Uiso 1 calc R .
H12C H -0.5341(33) 0.7125(17) -0.3382(15) 0.082 Uiso 1 calc R .
C13 C -0.3907(7) 0.8450(7) -0.4527(3) 0.051(2) Uani 1 d . .
H13A H -0.2862(8) 0.9239(35) -0.4757(13) 0.077 Uiso 1 calc R .
H13B H -0.4951(42) 0.9022(40) -0.4309(4) 0.077 Uiso 1 calc R .
H13C H -0.4775(44) 0.7407(9) -0.4897(10) 0.077 Uiso 1 calc R .
C14 C -0.0815(8) 0.7050(8) -0.4277(3) 0.064(2) Uani 1 d . .
H14A H 0.0316(38) 0.7896(14) -0.4457(18) 0.095 Uiso 1 calc R .
H14B H -0.1656(11) 0.6085(31) -0.4686(14) 0.095 Uiso 1 calc R .
H14C H -0.0050(47) 0.6618(43) -0.3911(7) 0.095 Uiso 1 calc R .

loop_
_atom_type_symbol
_atom_type_description
_atom_type_scat_dispersion_real
_atom_type_scat_dispersion_imag
_atom_type_scat_source
C C 0.0033 0.0016 'International Tables Vol C Tables 4.2.6.8 and 6.1.1.4'
H H 0.0000 0.0000 'International Tables Vol C Tables 4.2.6.8 and 6.1.1.4'
N N 0.0061 0.0033 'International Tables Vol C Tables 4.2.6.8 and 6.1.1.4'
O O 0.0106 0.0060 'International Tables Vol C Tables 4.2.6.8 and 6.1.1.4'
Si Si 0.0817 0.0704 'International Tables Vol C Tables 4.2.6.8 and 6.1.1.4'
Br Br -0.2901 2.4595 'International Tables Vol C Tables 4.2.6.8 and 6.1.1.4'

loop_
_geom_angle_atom_site_label_1
_geom_angle_atom_site_label_2
_geom_angle_atom_site_label_3
_geom_angle
_geom_angle_site_symmetry_1
_geom_angle_site_symmetry_3
O2 Si1 C9 110.2(2) . .
O2 Si1 C10 108.5(2) . .
C9 Si1 C10 109.0(2) . .
O2 Si1 C11 104.5(2) . .
C9 Si1 C11 112.2(2) . .
C10 Si1 C11 112.3(2) . .
C6 O2 Si1 129.0(3) . .
C2 C1 C5 105.5(3) . .
C2 C1 C7 115.8(3) . .
C5 C1 C7 89.3(3) . .
C3 C2 C1 106.2(4) . .
C3 C2 Br1 108.8(3) . .
C1 C2 Br1 107.7(3) . .
O1 C3 C2 111.2(3) . .
O1 C3 C4 108.0(3) . .
C2 C3 C4 104.5(4) . .
C5 C4 C3 106.9(4) . .
C4 C5 C1 106.3(3) . .
C4 C5 C6 115.4(3) . .
C1 C5 C6 89.3(3) . .
O2 C6 C8 110.7(3) . .
O2 C6 C7 118.6(3) . .
C8 C6 C7 111.3(4) . .
O2 C6 C5 115.7(4) . .
C8 C6 C5 109.9(3) . .
C7 C6 C5 89.0(3) . .
C6 C7 C1 89.1(3) . .
N1 C8 C6 178.4(4) . .
C13 C11 C12 109.7(3) . .
C13 C11 C14 108.6(4) . .
C12 C11 C14 109.0(4) . .
C13 C11 Si1 109.4(3) . .
C12 C11 Si1 109.6(3) . .
C14 C11 Si1 110.5(3) . .

loop_
_geom_bond_atom_site_label_1
_geom_bond_atom_site_label_2
_geom_bond_distance
_geom_bond_site_symmetry_2
Br1 C2 1.974(4) .
Si1 O2 1.669(3) .
Si1 C9 1.845(4) .
Si1 C10 1.859(5) .
Si1 C11 1.862(5) .
O1 C3 1.420(4) .
O2 C6 1.397(5) .
N1 C8 1.132(5) .
C1 C2 1.517(5) .
C1 C5 1.539(6) .
C1 C7 1.565(5) .
C2 C3 1.501(6) .
C3 C4 1.537(5) .
C4 C5 1.528(6) .
C5 C6 1.567(5) .
C6 C8 1.475(6) .
C6 C7 1.547(5) .
C11 C13 1.534(6) .
C11 C12 1.541(6) .
C11 C14 1.554(6) .

loop_
_geom_torsion_atom_site_label_1
_geom_torsion_atom_site_label_2
_geom_torsion_atom_site_label_3
_geom_torsion_atom_site_label_4
_geom_torsion
_geom_torsion_site_symmetry_1
_geom_torsion_site_symmetry_2
_geom_torsion_site_symmetry_3
_geom_torsion_site_symmetry_4
C9 Si1 O2 C6 -30.8(4) . . . .
C10 Si1 O2 C6 88.5(4) . . . .
C11 Si1 O2 C6 -151.5(3) . . . .
C5 C1 C2 C3 -29.5(4) . . . .
C7 C1 C2 C3 67.4(4) . . . .
C5 C1 C2 Br1 87.0(3) . . . .
C7 C1 C2 Br1 -176.1(3) . . . .
C1 C2 C3 O1 -83.3(4) . . . .
Br1 C2 C3 O1 161.0(3) . . . .
C1 C2 C3 C4 32.9(4) . . . .
Br1 C2 C3 C4 -82.8(3) . . . .
O1 C3 C4 C5 94.7(4) . . . .
C2 C3 C4 C5 -23.8(4) . . . .
C3 C4 C5 C1 5.9(4) . . . .
C3 C4 C5 C6 -91.3(4) . . . .
C2 C1 C5 C4 14.1(4) . . . .
C7 C1 C5 C4 -102.5(3) . . . .
C2 C1 C5 C6 130.4(3) . . . .
C7 C1 C5 C6 13.8(3) . . . .
Si1 O2 C6 C8 -56.9(4) . . . .
Si1 O2 C6 C7 73.4(5) . . . .
Si1 O2 C6 C5 177.3(2) . . . .
C4 C5 C6 O2 -27.6(5) . . . .
C1 C5 C6 O2 -135.4(3) . . . .
C4 C5 C6 C8 -153.8(4) . . . .
C1 C5 C6 C8 98.4(4) . . . .
C4 C5 C6 C7 93.9(4) . . . .
C1 C5 C6 C7 -13.9(3) . . . .
O2 C6 C7 C1 132.6(4) . . . .
C8 C6 C7 C1 -97.3(3) . . . .
C5 C6 C7 C1 13.7(3) . . . .
C2 C1 C7 C6 -120.9(4) . . . .
C5 C1 C7 C6 -13.9(3) . . . .
O2 C6 C8 N1 -158.5(167) . . . .
C7 C6 C8 N1 67.5(169) . . . .
C5 C6 C8 N1 -29.5(170) . . . .
O2 Si1 C11 C13 -176.1(3) . . . .
C9 Si1 C11 C13 64.5(4) . . . .
C10 Si1 C11 C13 -58.7(4) . . . .
O2 Si1 C11 C12 63.5(3) . . . .
C9 Si1 C11 C12 -55.8(4) . . . .
C10 Si1 C11 C12 -179.0(3) . . . .
O2 Si1 C11 C14 -56.6(4) . . . .
C9 Si1 C11 C14 -176.0(3) . . . .
C10 Si1 C11 C14 60.9(4) . . . .
